data_4025575
loop_
_publ_author_name
'Przemys\/law Kalicki'
'Micha\/l Karchier'
'Karol Michalak'
'Jerzy Wicha'

_publ_section_title
;
 Rearrangement of 2,3-Epoxy Alcohol Dimethylthiocarbamate Derivatives.
 Synthesis of 2,3-Epithio Alcohol Derivatives under Mild Conditions
;
_journal_name_full 'Journal of Organic Chemistry'
_journal_page_first 5388
_journal_page_last 5391
_journal_paper_doi 10.1021/jo101000u
_journal_volume 75
_journal_year 2010
_chemical_absolute_configuration syn
_chemical_formula_moiety 'C26 H41 N O4 S'
_chemical_formula_sum 'C26 H41 N O4 S'
_chemical_formula_weight 463.66
_chemical_melting_point 478
_chemical_name_systematic
; 
S-[(20S)-17\a,20-Epoxy-3\b-(methoxymethoxy)pregn-5-en-16\b-yl]
 dimethylthiocarbamate
;
_space_group_IT_number 19
_symmetry_cell_setting orthorhombic
_symmetry_space_group_name_Hall 'P 2ac 2ab'
_symmetry_space_group_name_H-M 'P 21 21 21'
_atom_sites_solution_hydrogens geom
_atom_sites_solution_primary direct
_atom_sites_solution_secondary difmap
_audit_creation_method SHELXL-97
_cell_angle_alpha 90.00
_cell_angle_beta 90.00
_cell_angle_gamma 90.00
_cell_formula_units_Z 4
_cell_length_a 5.9928(2)
_cell_length_b 12.2646(5)
_cell_length_c 33.1829(14)
_cell_measurement_reflns_used 2908
_cell_measurement_temperature 150(2)
_cell_measurement_theta_max 67.58
_cell_measurement_theta_min 3.84
_cell_volume 2438.92(16)
_computing_cell_refinement 'Bruker SAINT'
_computing_data_collection 'Bruker APEX2'
_computing_data_reduction 'Bruker SAINT'
_computing_molecular_graphics 'Bruker SHELXTL'
_computing_publication_material 'Bruker SHELXTL'
_computing_structure_refinement 'SHELXL-97 (Sheldrick, 2008)'
_computing_structure_solution 'SHELXS-97 (Sheldrick, 2008)'
_diffrn_ambient_temperature 150(2)
_diffrn_measured_fraction_theta_full 0.980
_diffrn_measured_fraction_theta_max 0.980
_diffrn_measurement_device_type 'Bruker APEX-II CCD'
_diffrn_measurement_method '\f and \w scans'
_diffrn_radiation_monochromator graphite
_diffrn_radiation_source 'fine-focus sealed tube'
_diffrn_radiation_type CuK\a
_diffrn_radiation_wavelength 1.54178
_diffrn_reflns_av_R_equivalents 0.0498
_diffrn_reflns_av_sigmaI/netI 0.0631
_diffrn_reflns_limit_h_max 7
_diffrn_reflns_limit_h_min -5
_diffrn_reflns_limit_k_max 14
_diffrn_reflns_limit_k_min -13
_diffrn_reflns_limit_l_max 38
_diffrn_reflns_limit_l_min -36
_diffrn_reflns_number 9428
_diffrn_reflns_theta_full 65.08
_diffrn_reflns_theta_max 65.08
_diffrn_reflns_theta_min 3.84
_exptl_absorpt_coefficient_mu 1.431
_exptl_absorpt_correction_T_max 0.7930
_exptl_absorpt_correction_T_min 0.4811
_exptl_absorpt_correction_type numerical
_exptl_absorpt_process_details SADABS
_exptl_crystal_colour colorless
_exptl_crystal_density_diffrn 1.263
_exptl_crystal_density_method 'not measured'
_exptl_crystal_description plate
_exptl_crystal_F_000 1008
_exptl_crystal_size_max 0.60
_exptl_crystal_size_mid 0.31
_exptl_crystal_size_min 0.17
_refine_diff_density_max 0.376
_refine_diff_density_min -0.206
_refine_diff_density_rms 0.051
_refine_ls_abs_structure_details 'Flack H D (1983), Acta Cryst. A39, 876-881'
_refine_ls_abs_structure_Flack -0.01(2)
_refine_ls_extinction_method none
_refine_ls_goodness_of_fit_ref 1.056
_refine_ls_hydrogen_treatment mixed
_refine_ls_matrix_type full
_refine_ls_number_parameters 299
_refine_ls_number_reflns 3863
_refine_ls_number_restraints 0
_refine_ls_restrained_S_all 1.056
_refine_ls_R_factor_all 0.0490
_refine_ls_R_factor_gt 0.0436
_refine_ls_shift/su_max 0.001
_refine_ls_shift/su_mean 0.000
_refine_ls_structure_factor_coef Fsqd
_refine_ls_weighting_details 'calc w=1/[\s^2^(Fo^2^)+(0.0564P)^2^+0.0000P] where P=(Fo^2^+2Fc^2^)/3'
_refine_ls_weighting_scheme calc
_refine_ls_wR_factor_gt 0.1049
_refine_ls_wR_factor_ref 0.1079
_reflns_number_gt 3524
_reflns_number_total 3863
_reflns_threshold_expression >2sigma(I)
_cod_data_source_file jo101000u_si_002.cif
_cod_data_source_block mka533_0m1
_cod_depositor_comments
;
The following automatic conversions were performed:

'_symmetry_cell_setting' value 'Orthorhombic' changed to
'orthorhombic' according to the built-in table from CIF Core
dictionary named 'cif_core.dic' version 2.4.1 from 2010-06-29.

Automatic conversion script
Id: cif_fix_values 1646 2011-03-28 12:23:43Z adriana 
;
_cod_database_code 4025575

loop_
_symmetry_equiv_pos_as_xyz
'x, y, z'
'x+1/2, -y+1/2, -z'
'-x, y+1/2, -z+1/2'
'-x+1/2, -y, z+1/2'

loop_
_atom_site_label
_atom_site_type_symbol
_atom_site_fract_x
_atom_site_fract_y
_atom_site_fract_z
_atom_site_U_iso_or_equiv
_atom_site_adp_type
_atom_site_occupancy
_atom_site_symmetry_multiplicity
_atom_site_calc_flag
_atom_site_refinement_flags
_atom_site_disorder_assembly
_atom_site_disorder_group
S1 S 0.64137(11) 0.67660(5) 0.899835(17) 0.02773(17) Uani 1 1 d . . .
O2 O 1.2194(4) 0.74203(16) 0.54909(6) 0.0385(5) Uani 1 1 d . . .
O1 O 0.9157(3) 0.86107(15) 0.55629(5) 0.0337(5) Uani 1 1 d . . .
O3 O 1.0142(3) 0.71192(15) 0.94054(5) 0.0324(5) Uani 1 1 d . . .
O4 O 0.8777(3) 0.95470(14) 0.86729(5) 0.0314(4) Uani 1 1 d . . .
N1 N 0.7334(4) 0.63571(17) 0.97645(6) 0.0281(5) Uani 1 1 d . . .
C13 C 1.1058(7) 0.6558(2) 0.52925(9) 0.0456(8) Uani 1 1 d . . .
H13A H 0.9520 0.6555 0.5374 0.068 Uiso 1 1 calc R . .
H13B H 1.1734 0.5875 0.5364 0.068 Uiso 1 1 calc R . .
H13C H 1.1151 0.6660 0.5006 0.068 Uiso 1 1 calc R . .
C12 C 1.1266(6) 0.8436(2) 0.53996(8) 0.0382(7) Uani 1 1 d . . .
H12A H 1.2262 0.9001 0.5497 0.046 Uiso 1 1 calc R . .
H12B H 1.1170 0.8507 0.5109 0.046 Uiso 1 1 calc R . .
C14 C 0.8736(6) 0.6184(2) 1.01167(8) 0.0344(6) Uani 1 1 d . . .
H14A H 0.8871 0.5416 1.0167 0.052 Uiso 1 1 calc R . .
H14B H 0.8073 0.6533 1.0346 0.052 Uiso 1 1 calc R . .
H14C H 1.0188 0.6488 1.0069 0.052 Uiso 1 1 calc R . .
C10 C 0.7624(5) 0.9602(2) 0.61231(7) 0.0293(6) Uani 1 1 d . . .
H10A H 0.6129 0.9478 0.6021 0.035 Uiso 1 1 calc R . .
H10B H 0.8168 1.0283 0.6012 0.035 Uiso 1 1 calc R . .
C25 C 0.3806(5) 0.8299(2) 0.81722(8) 0.0319(6) Uani 1 1 d . . .
H25A H 0.2875 0.8849 0.8291 0.048 Uiso 1 1 calc R . .
H25B H 0.3781 0.7656 0.8337 0.048 Uiso 1 1 calc R . .
H25C H 0.3260 0.8126 0.7908 0.048 Uiso 1 1 calc R . .
C24 C 0.6746(5) 0.9416(2) 0.89058(8) 0.0309(6) Uani 1 1 d . . .
C22 C 0.4279(5) 0.8440(2) 0.67203(8) 0.0320(6) Uani 1 1 d . . .
H22A H 0.4069 0.8233 0.6444 0.048 Uiso 1 1 calc R . .
H22B H 0.3463 0.9098 0.6774 0.048 Uiso 1 1 calc R . .
H22C H 0.3748 0.7868 0.6893 0.048 Uiso 1 1 calc R . .
C16 C 0.6293(6) 0.97985(19) 0.79089(7) 0.0294(6) Uani 1 1 d . . .
H16A H 0.7766 1.0117 0.7937 0.035 Uiso 1 1 calc R . .
H16B H 0.5217 1.0305 0.8021 0.035 Uiso 1 1 calc R . .
C1 C 0.5041(5) 0.5998(2) 0.97967(8) 0.0303(6) Uani 1 1 d . . .
H1A H 0.4133 0.6405 0.9612 0.045 Uiso 1 1 calc R . .
H1B H 0.4518 0.6115 1.0067 0.045 Uiso 1 1 calc R . .
H1C H 0.4952 0.5236 0.9733 0.045 Uiso 1 1 calc R . .
C17 C 0.5783(5) 0.9618(2) 0.74613(7) 0.0306(6) Uani 1 1 d . . .
H17A H 0.5939 1.0308 0.7321 0.037 Uiso 1 1 calc R . .
H17B H 0.4241 0.9388 0.7435 0.037 Uiso 1 1 calc R . .
C9 C 0.7558(5) 0.9679(2) 0.65799(8) 0.0285(6) Uani 1 1 d . . .
H9A H 0.6572 1.0273 0.6654 0.034 Uiso 1 1 calc R . .
H9B H 0.9041 0.9863 0.6675 0.034 Uiso 1 1 calc R . .
C21 C 0.8309(5) 0.7612(2) 0.61760(7) 0.0273(6) Uani 1 1 d . . .
H21A H 0.6874 0.7427 0.6059 0.033 Uiso 1 1 calc R . .
H21B H 0.9350 0.7035 0.6108 0.033 Uiso 1 1 calc R . .
C11 C 0.9127(5) 0.8681(2) 0.59941(8) 0.0272(6) Uani 1 1 d . . .
H11 H 1.0644 0.8827 0.6091 0.033 Uiso 1 1 calc R . .
C18 C 0.8934(5) 0.68932(19) 0.73098(7) 0.0258(5) Uani 1 1 d . . .
H18A H 1.0404 0.7072 0.7413 0.031 Uiso 1 1 calc R . .
H18B H 0.8574 0.6161 0.7399 0.031 Uiso 1 1 calc R . .
C15 C 0.6198(5) 0.87241(19) 0.81410(7) 0.0237(5) Uani 1 1 d . . .
C19 C 0.9005(5) 0.6909(2) 0.68598(7) 0.0265(6) Uani 1 1 d . . .
H19 H 0.9752 0.6342 0.6731 0.032 Uiso 1 1 calc R . .
C2 C 0.8247(4) 0.67763(19) 0.94284(7) 0.0244(5) Uani 1 1 d . . .
C4 C 0.8009(5) 0.69694(19) 0.82192(7) 0.0264(6) Uani 1 1 d . . .
H4A H 0.9371 0.6563 0.8171 0.032 Uiso 1 1 calc R . .
H4B H 0.6744 0.6480 0.8196 0.032 Uiso 1 1 calc R . .
C3 C 0.8060(4) 0.75242(19) 0.86347(7) 0.0234(5) Uani 1 1 d . . .
H3A H 0.9609 0.7558 0.8729 0.028 Uiso 1 1 calc R . .
C20 C 0.8080(4) 0.76729(19) 0.66282(7) 0.0225(5) Uani 1 1 d . . .
C8 C 0.6773(4) 0.86339(19) 0.68000(7) 0.0228(5) Uani 1 1 d . . .
C7 C 0.7278(4) 0.87726(18) 0.72545(7) 0.0228(5) Uani 1 1 d . . .
H7 H 0.8808 0.9051 0.7273 0.027 Uiso 1 1 calc R . .
C23 C 0.7203(4) 0.8698(2) 0.85638(8) 0.0232(5) Uani 1 1 d . . .
C6 C 0.7242(4) 0.76851(19) 0.74878(7) 0.0221(5) Uani 1 1 d . . .
H6 H 0.5747 0.7365 0.7471 0.027 Uiso 1 1 calc R . .
C5 C 0.7795(4) 0.79266(18) 0.79262(7) 0.0212(5) Uani 1 1 d . . .
H5 H 0.9256 0.8285 0.7924 0.025 Uiso 1 1 calc R . .
C26 C 0.5105(6) 1.0333(2) 0.89044(8) 0.0421(8) Uani 1 1 d . . .
H26A H 0.5624 1.0903 0.9079 0.063 Uiso 1 1 calc R . .
H26B H 0.3685 1.0074 0.8998 0.063 Uiso 1 1 calc R . .
H26C H 0.4954 1.0612 0.8635 0.063 Uiso 1 1 calc R . .
H24 H 0.690(5) 0.911(2) 0.9166(8) 0.028(7) Uiso 1 1 d . . .

loop_
_atom_site_aniso_label
_atom_site_aniso_U_11
_atom_site_aniso_U_22
_atom_site_aniso_U_33
_atom_site_aniso_U_23
_atom_site_aniso_U_13
_atom_site_aniso_U_12
S1 0.0306(3) 0.0286(3) 0.0239(3) 0.0039(2) -0.0028(3) -0.0072(3)
O2 0.0396(12) 0.0368(11) 0.0391(11) -0.0041(8) 0.0002(9) 0.0038(10)
O1 0.0408(12) 0.0350(10) 0.0254(10) 0.0054(7) 0.0022(8) 0.0067(9)
O3 0.0294(11) 0.0367(11) 0.0313(10) 0.0028(7) -0.0022(7) -0.0021(9)
O4 0.0368(11) 0.0235(9) 0.0339(10) -0.0029(7) -0.0063(9) -0.0069(9)
N1 0.0314(13) 0.0261(11) 0.0268(12) 0.0036(8) -0.0008(9) 0.0007(10)
C13 0.063(2) 0.0372(17) 0.0370(16) -0.0076(12) -0.0049(15) 0.0006(16)
C12 0.0465(18) 0.0338(15) 0.0343(15) 0.0064(11) 0.0112(13) -0.0048(15)
C14 0.0424(18) 0.0316(14) 0.0292(14) 0.0033(10) -0.0043(13) 0.0044(14)
C10 0.0350(15) 0.0226(13) 0.0303(14) 0.0057(10) -0.0004(11) -0.0017(12)
C25 0.0236(14) 0.0402(15) 0.0318(13) -0.0058(11) -0.0009(11) 0.0018(14)
C24 0.0435(18) 0.0253(13) 0.0237(13) -0.0032(10) -0.0039(11) 0.0011(13)
C22 0.0276(15) 0.0408(16) 0.0275(13) 0.0001(11) -0.0028(11) 0.0005(12)
C16 0.0407(16) 0.0190(12) 0.0286(13) -0.0014(9) -0.0001(12) 0.0081(13)
C1 0.0353(17) 0.0270(14) 0.0286(14) 0.0030(11) 0.0026(12) 0.0000(12)
C17 0.0408(17) 0.0229(13) 0.0282(13) -0.0011(10) -0.0018(12) 0.0108(12)
C9 0.0342(16) 0.0205(12) 0.0308(14) 0.0026(10) -0.0019(11) 0.0022(12)
C21 0.0345(15) 0.0206(12) 0.0267(13) -0.0006(9) -0.0013(11) 0.0023(12)
C11 0.0305(14) 0.0284(13) 0.0228(12) 0.0030(10) -0.0021(11) -0.0002(11)
C18 0.0298(14) 0.0197(12) 0.0281(13) 0.0026(9) 0.0008(10) 0.0024(12)
C15 0.0257(14) 0.0190(11) 0.0263(13) -0.0010(9) -0.0022(11) 0.0056(11)
C19 0.0321(15) 0.0193(12) 0.0281(13) -0.0012(9) 0.0024(10) -0.0003(12)
C2 0.0291(16) 0.0181(11) 0.0260(12) -0.0016(9) -0.0003(10) 0.0036(12)
C4 0.0334(15) 0.0210(12) 0.0248(13) 0.0023(9) 0.0012(10) 0.0051(11)
C3 0.0233(13) 0.0194(12) 0.0276(13) 0.0049(9) -0.0005(10) -0.0016(10)
C20 0.0241(13) 0.0177(11) 0.0258(13) -0.0002(9) -0.0001(10) -0.0045(10)
C8 0.0235(14) 0.0202(11) 0.0248(13) 0.0010(9) -0.0032(10) 0.0009(10)
C7 0.0261(14) 0.0179(12) 0.0243(13) 0.0005(9) -0.0010(10) 0.0025(11)
C23 0.0220(13) 0.0214(12) 0.0263(13) -0.0006(9) -0.0012(10) -0.0036(11)
C6 0.0240(13) 0.0177(11) 0.0247(12) 0.0001(9) 0.0014(10) -0.0012(11)
C5 0.0232(13) 0.0164(12) 0.0240(13) 0.0028(8) -0.0003(10) -0.0002(10)
C26 0.061(2) 0.0343(16) 0.0307(16) -0.0065(11) -0.0038(13) 0.0170(16)

loop_
_atom_type_symbol
_atom_type_description
_atom_type_scat_dispersion_real
_atom_type_scat_dispersion_imag
_atom_type_scat_source
C C 0.0181 0.0091 'International Tables Vol C Tables 4.2.6.8 and 6.1.1.4'
H H 0.0000 0.0000 'International Tables Vol C Tables 4.2.6.8 and 6.1.1.4'
N N 0.0311 0.0180 'International Tables Vol C Tables 4.2.6.8 and 6.1.1.4'
O O 0.0492 0.0322 'International Tables Vol C Tables 4.2.6.8 and 6.1.1.4'
S S 0.3331 0.5567 'International Tables Vol C Tables 4.2.6.8 and 6.1.1.4'

loop_
_geom_angle_atom_site_label_1
_geom_angle_atom_site_label_2
_geom_angle_atom_site_label_3
_geom_angle
_geom_angle_site_symmetry_1
_geom_angle_site_symmetry_3
_geom_angle_publ_flag
C2 S1 C3 101.04(12) . . ?
C12 O2 C13 111.9(2) . . ?
C12 O1 C11 114.2(2) . . ?
C24 O4 C23 60.52(16) . . ?
C2 N1 C1 124.3(2) . . ?
C2 N1 C14 119.2(3) . . ?
C1 N1 C14 116.4(2) . . ?
O2 C13 H13A 109.5 . . ?
O2 C13 H13B 109.5 . . ?
H13A C13 H13B 109.5 . . ?
O2 C13 H13C 109.5 . . ?
H13A C13 H13C 109.5 . . ?
H13B C13 H13C 109.5 . . ?
O1 C12 O2 114.5(2) . . ?
O1 C12 H12A 108.6 . . ?
O2 C12 H12A 108.6 . . ?
O1 C12 H12B 108.6 . . ?
O2 C12 H12B 108.6 . . ?
H12A C12 H12B 107.6 . . ?
N1 C14 H14A 109.5 . . ?
N1 C14 H14B 109.5 . . ?
H14A C14 H14B 109.5 . . ?
N1 C14 H14C 109.5 . . ?
H14A C14 H14C 109.5 . . ?
H14B C14 H14C 109.5 . . ?
C11 C10 C9 110.2(2) . . ?
C11 C10 H10A 109.6 . . ?
C9 C10 H10A 109.6 . . ?
C11 C10 H10B 109.6 . . ?
C9 C10 H10B 109.6 . . ?
H10A C10 H10B 108.1 . . ?
C15 C25 H25A 109.5 . . ?
C15 C25 H25B 109.5 . . ?
H25A C25 H25B 109.5 . . ?
C15 C25 H25C 109.5 . . ?
H25A C25 H25C 109.5 . . ?
H25B C25 H25C 109.5 . . ?
O4 C24 C23 59.75(16) . . ?
O4 C24 C26 117.8(2) . . ?
C23 C24 C26 125.0(2) . . ?
O4 C24 H24 116.6(19) . . ?
C23 C24 H24 116.7(17) . . ?
C26 C24 H24 111.5(18) . . ?
C8 C22 H22A 109.5 . . ?
C8 C22 H22B 109.5 . . ?
H22A C22 H22B 109.5 . . ?
C8 C22 H22C 109.5 . . ?
H22A C22 H22C 109.5 . . ?
H22B C22 H22C 109.5 . . ?
C15 C16 C17 110.9(2) . . ?
C15 C16 H16A 109.5 . . ?
C17 C16 H16A 109.5 . . ?
C15 C16 H16B 109.5 . . ?
C17 C16 H16B 109.5 . . ?
H16A C16 H16B 108.0 . . ?
N1 C1 H1A 109.5 . . ?
N1 C1 H1B 109.5 . . ?
H1A C1 H1B 109.5 . . ?
N1 C1 H1C 109.5 . . ?
H1A C1 H1C 109.5 . . ?
H1B C1 H1C 109.5 . . ?
C16 C17 C7 114.5(2) . . ?
C16 C17 H17A 108.6 . . ?
C7 C17 H17A 108.6 . . ?
C16 C17 H17B 108.6 . . ?
C7 C17 H17B 108.6 . . ?
H17A C17 H17B 107.6 . . ?
C10 C9 C8 115.3(2) . . ?
C10 C9 H9A 108.5 . . ?
C8 C9 H9A 108.5 . . ?
C10 C9 H9B 108.5 . . ?
C8 C9 H9B 108.5 . . ?
H9A C9 H9B 107.5 . . ?
C20 C21 C11 112.4(2) . . ?
C20 C21 H21A 109.1 . . ?
C11 C21 H21A 109.1 . . ?
C20 C21 H21B 109.1 . . ?
C11 C21 H21B 109.1 . . ?
H21A C21 H21B 107.9 . . ?
O1 C11 C10 109.7(2) . . ?
O1 C11 C21 110.3(2) . . ?
C10 C11 C21 109.9(2) . . ?
O1 C11 H11 109.0 . . ?
C10 C11 H11 109.0 . . ?
C21 C11 H11 109.0 . . ?
C19 C18 C6 113.5(2) . . ?
C19 C18 H18A 108.9 . . ?
C6 C18 H18A 108.9 . . ?
C19 C18 H18B 108.9 . . ?
C6 C18 H18B 108.9 . . ?
H18A C18 H18B 107.7 . . ?
C23 C15 C16 117.8(2) . . ?
C23 C15 C25 107.5(2) . . ?
C16 C15 C25 111.3(2) . . ?
C23 C15 C5 99.6(2) . . ?
C16 C15 C5 106.9(2) . . ?
C25 C15 C5 113.4(2) . . ?
C20 C19 C18 125.0(2) . . ?
C20 C19 H19 117.5 . . ?
C18 C19 H19 117.5 . . ?
O3 C2 N1 124.4(2) . . ?
O3 C2 S1 121.56(19) . . ?
N1 C2 S1 114.0(2) . . ?
C5 C4 C3 103.41(19) . . ?
C5 C4 H4A 111.1 . . ?
C3 C4 H4A 111.1 . . ?
C5 C4 H4B 111.1 . . ?
C3 C4 H4B 111.1 . . ?
H4A C4 H4B 109.0 . . ?
C4 C3 C23 105.59(19) . . ?
C4 C3 S1 111.01(17) . . ?
C23 C3 S1 113.41(17) . . ?
C4 C3 H3A 108.9 . . ?
C23 C3 H3A 108.9 . . ?
S1 C3 H3A 108.9 . . ?
C19 C20 C21 120.1(2) . . ?
C19 C20 C8 122.8(2) . . ?
C21 C20 C8 117.2(2) . . ?
C20 C8 C22 108.4(2) . . ?
C20 C8 C7 110.4(2) . . ?
C22 C8 C7 112.0(2) . . ?
C20 C8 C9 107.9(2) . . ?
C22 C8 C9 110.0(2) . . ?
C7 C8 C9 108.01(19) . . ?
C17 C7 C6 110.6(2) . . ?
C17 C7 C8 113.3(2) . . ?
C6 C7 C8 113.04(19) . . ?
C17 C7 H7 106.4 . . ?
C6 C7 H7 106.4 . . ?
C8 C7 H7 106.4 . . ?
O4 C23 C24 59.73(17) . . ?
O4 C23 C15 118.1(2) . . ?
C24 C23 C15 128.8(2) . . ?
O4 C23 C3 114.4(2) . . ?
C24 C23 C3 120.3(2) . . ?
C15 C23 C3 106.88(19) . . ?
C5 C6 C18 110.5(2) . . ?
C5 C6 C7 107.97(19) . . ?
C18 C6 C7 110.3(2) . . ?
C5 C6 H6 109.3 . . ?
C18 C6 H6 109.3 . . ?
C7 C6 H6 109.3 . . ?
C6 C5 C4 118.5(2) . . ?
C6 C5 C15 115.5(2) . . ?
C4 C5 C15 104.2(2) . . ?
C6 C5 H5 105.9 . . ?
C4 C5 H5 105.9 . . ?
C15 C5 H5 105.9 . . ?
C24 C26 H26A 109.5 . . ?
C24 C26 H26B 109.5 . . ?
H26A C26 H26B 109.5 . . ?
C24 C26 H26C 109.5 . . ?
H26A C26 H26C 109.5 . . ?
H26B C26 H26C 109.5 . . ?

loop_
_geom_bond_atom_site_label_1
_geom_bond_atom_site_label_2
_geom_bond_distance
_geom_bond_site_symmetry_2
_geom_bond_publ_flag
S1 C2 1.801(2) . ?
S1 C3 1.815(2) . ?
O2 C12 1.397(4) . ?
O2 C13 1.420(4) . ?
O1 C12 1.391(4) . ?
O1 C11 1.434(3) . ?
O3 C2 1.214(3) . ?
O4 C24 1.451(4) . ?
O4 C23 1.451(3) . ?
N1 C2 1.344(3) . ?
N1 C1 1.447(4) . ?
N1 C14 1.454(4) . ?
C13 H13A 0.9600 . ?
C13 H13B 0.9600 . ?
C13 H13C 0.9600 . ?
C12 H12A 0.9700 . ?
C12 H12B 0.9700 . ?
C14 H14A 0.9600 . ?
C14 H14B 0.9600 . ?
C14 H14C 0.9600 . ?
C10 C11 1.506(4) . ?
C10 C9 1.519(3) . ?
C10 H10A 0.9700 . ?
C10 H10B 0.9700 . ?
C25 C15 1.529(4) . ?
C25 H25A 0.9600 . ?
C25 H25B 0.9600 . ?
C25 H25C 0.9600 . ?
C24 C23 1.462(4) . ?
C24 C26 1.494(4) . ?
C24 H24 0.95(3) . ?
C22 C8 1.536(4) . ?
C22 H22A 0.9600 . ?
C22 H22B 0.9600 . ?
C22 H22C 0.9600 . ?
C16 C15 1.527(3) . ?
C16 C17 1.532(3) . ?
C16 H16A 0.9700 . ?
C16 H16B 0.9700 . ?
C1 H1A 0.9600 . ?
C1 H1B 0.9600 . ?
C1 H1C 0.9600 . ?
C17 C7 1.533(3) . ?
C17 H17A 0.9700 . ?
C17 H17B 0.9700 . ?
C9 C8 1.548(3) . ?
C9 H9A 0.9700 . ?
C9 H9B 0.9700 . ?
C21 C20 1.509(3) . ?
C21 C11 1.525(4) . ?
C21 H21A 0.9700 . ?
C21 H21B 0.9700 . ?
C11 H11 0.9800 . ?
C18 C19 1.494(3) . ?
C18 C6 1.523(3) . ?
C18 H18A 0.9700 . ?
C18 H18B 0.9700 . ?
C15 C23 1.527(3) . ?
C15 C5 1.543(3) . ?
C19 C20 1.332(4) . ?
C19 H19 0.9300 . ?
C4 C5 1.530(3) . ?
C4 C3 1.538(3) . ?
C4 H4A 0.9700 . ?
C4 H4B 0.9700 . ?
C3 C23 1.547(3) . ?
C3 H3A 0.9800 . ?
C20 C8 1.526(3) . ?
C8 C7 1.548(3) . ?
C7 C6 1.542(3) . ?
C7 H7 0.9800 . ?
C6 C5 1.521(3) . ?
C6 H6 0.9800 . ?
C5 H5 0.9800 . ?
C26 H26A 0.9600 . ?
C26 H26B 0.9600 . ?
C26 H26C 0.9600 . ?

loop_
_cod_related_entry_id
_cod_related_entry_database
_cod_related_entry_code
1 ChemSpider 30659247
